data_7112766
loop_
_publ_author_name
'Vicente, Jos\'e'
'Arcas, Aurelia'
'Juli\'a-Hern\'andez, Francisco'
'Bautista, Delia'

_publ_section_title
;
 Quantitative synthesis and full characterization of the first isolated
 and stable pincer palladium(IV) complexes. Quantitative and
 regioselective synthesis of the C-X (X = Cl, Br) reductive elimination
 products.
;
_journal_issue 38
_journal_name_full 'Chemical communications (Cambridge, England)'
_journal_page_first 7253
_journal_page_last 7255
_journal_paper_doi 10.1039/c0cc02660c
_journal_volume 46
_journal_year 2010
_chemical_formula_sum 'C11 H14 Br3 N O3 Pd'
_chemical_formula_weight 554.36
_chemical_name_systematic
;
?
;
_space_group_IT_number 14
_symmetry_cell_setting monoclinic
_symmetry_space_group_name_Hall '-P 2yn'
_symmetry_space_group_name_H-M 'P 1 21/n 1'
_atom_sites_solution_hydrogens geom
_atom_sites_solution_primary direct
_atom_sites_solution_secondary difmap
_audit_creation_method SHELXL-97
_cell_angle_alpha 90.00
_cell_angle_beta 99.193(2)
_cell_angle_gamma 90.00
_cell_formula_units_Z 4
_cell_length_a 8.8728(8)
_cell_length_b 13.3587(12)
_cell_length_c 13.1184(12)
_cell_measurement_reflns_used 6006
_cell_measurement_temperature 100(2)
_cell_measurement_theta_max 28.48
_cell_measurement_theta_min 2.19
_cell_volume 1534.9(2)
_computing_cell_refinement 'Bruker SAINT'
_computing_data_collection 'Bruker SMART'
_computing_data_reduction 'Bruker SAINT'
_computing_molecular_graphics 'Bruker SAINT'
_computing_publication_material 'Bruker SAINT'
_computing_structure_refinement 'SHELXL-97 (Sheldrick, 1997)'
_computing_structure_solution 'SHELXS-97 (Sheldrick, 1990)'
_diffrn_ambient_temperature 100(2)
_diffrn_detector_area_resol_mean 8.26
_diffrn_measured_fraction_theta_full 0.999
_diffrn_measured_fraction_theta_max 0.942
_diffrn_measurement_device_type 'Bruker SMART APEX CCD'
_diffrn_measurement_method \w-scan
_diffrn_radiation_monochromator graphite
_diffrn_radiation_source 'fine-focus sealed tube'
_diffrn_radiation_type MoK\a
_diffrn_radiation_wavelength 0.71073
_diffrn_reflns_av_R_equivalents 0.0186
_diffrn_reflns_av_sigmaI/netI 0.0146
_diffrn_reflns_limit_h_max 11
_diffrn_reflns_limit_h_min -11
_diffrn_reflns_limit_k_max 17
_diffrn_reflns_limit_k_min -17
_diffrn_reflns_limit_l_max 17
_diffrn_reflns_limit_l_min -17
_diffrn_reflns_number 18602
_diffrn_reflns_theta_full 26.00
_diffrn_reflns_theta_max 28.72
_diffrn_reflns_theta_min 2.19
_exptl_absorpt_coefficient_mu 9.020
_exptl_absorpt_correction_T_max 0.3263
_exptl_absorpt_correction_T_min 0.2119
_exptl_absorpt_correction_type multi-scan
_exptl_absorpt_process_details SADABS
_exptl_crystal_colour dark_red
_exptl_crystal_density_diffrn 2.399
_exptl_crystal_density_method 'not measured'
_exptl_crystal_description block
_exptl_crystal_F_000 1048
_exptl_crystal_size_max 0.24
_exptl_crystal_size_mid 0.22
_exptl_crystal_size_min 0.16
_refine_diff_density_max 0.434
_refine_diff_density_min -0.744
_refine_diff_density_rms 0.089
_refine_ls_extinction_method none
_refine_ls_goodness_of_fit_ref 1.078
_refine_ls_hydrogen_treatment 'ordered methyls rigid, others riding'
_refine_ls_matrix_type full
_refine_ls_number_parameters 190
_refine_ls_number_reflns 3734
_refine_ls_number_restraints 0
_refine_ls_restrained_S_all 1.078
_refine_ls_R_factor_all 0.0184
_refine_ls_R_factor_gt 0.0164
_refine_ls_shift/su_max 0.006
_refine_ls_shift/su_mean 0.000
_refine_ls_structure_factor_coef Fsqd
_refine_ls_weighting_details 'calc w=1/[\s^2^(Fo^2^)+(0.0203P)^2^+0.8963P] where P=(Fo^2^+2Fc^2^)/3'
_refine_ls_weighting_scheme calc
_refine_ls_wR_factor_gt 0.0396
_refine_ls_wR_factor_ref 0.0402
_reflns_number_gt 3501
_reflns_number_total 3734
_reflns_threshold_expression >2sigma(I)
_cod_data_source_file c0cc02660c.txt
_cod_data_source_block fjf101s
_cod_depositor_comments
;
The following automatic conversions were performed:

'_symmetry_cell_setting' value 'Monoclinic' changed to 'monoclinic'
according to
/usr/data/users/saulius/automatic-downloads/retrospective/RSC/lib/dictionaries/cif_core.dic
dictionary named 'cif_core.dic' version 2.4.2 from 2011-04-26.

Automatic conversion script
Id: cif_fix_values 2281 2013-09-26 08:29:07Z andrius 
;
_cod_original_sg_symbol_H-M 'P 2(1)/n'
_cod_database_code 7112766

loop_
_symmetry_equiv_pos_as_xyz
'x, y, z'
'-x+1/2, y+1/2, -z+1/2'
'-x, -y, -z'
'x-1/2, -y-1/2, z-1/2'

loop_
_atom_site_label
_atom_site_type_symbol
_atom_site_fract_x
_atom_site_fract_y
_atom_site_fract_z
_atom_site_U_iso_or_equiv
_atom_site_adp_type
_atom_site_occupancy
_atom_site_symmetry_multiplicity
_atom_site_calc_flag
_atom_site_refinement_flags
_atom_site_disorder_assembly
_atom_site_disorder_group
Pd1 Pd -0.090847(15) 0.126526(10) 0.249226(10) 0.01245(4) Uani 1 1 d . A .
O1 O 0.03390(14) -0.01431(9) 0.31554(10) 0.0149(3) Uani 1 1 d . . .
Br1 Br -0.22365(2) 0.028311(16) 0.105892(15) 0.02293(5) Uani 1 1 d . . .
Br2 Br -0.31952(2) 0.134467(16) 0.325607(15) 0.02072(5) Uani 1 1 d . . .
Br3 Br 0.04347(2) 0.229958(14) 0.389909(14) 0.01779(5) Uani 1 1 d . . .
C1 C -0.1383(2) 0.25141(15) 0.16154(15) 0.0200(4) Uani 1 1 d . . .
H1A H -0.2420 0.2469 0.1206 0.024 Uiso 1 1 calc R A .
H1B H -0.1334 0.3116 0.2060 0.024 Uiso 1 1 calc R . .
C2 C -0.0193(2) 0.25745(14) 0.09070(14) 0.0164(4) Uani 1 1 d . A .
O2 O -0.03507(17) 0.31588(12) 0.02022(12) 0.0278(3) Uani 1 1 d . . .
C3 C 0.1140(2) 0.18797(13) 0.11139(13) 0.0138(3) Uani 1 1 d . . .
N1 N 0.10059(18) 0.11893(11) 0.18430(12) 0.0135(3) Uani 1 1 d . A .
C4 C 0.2396(2) 0.19060(14) 0.06224(14) 0.0166(4) Uani 1 1 d . A .
H4 H 0.2485 0.2395 0.0109 0.020 Uiso 1 1 calc R . .
C5 C 0.3536(2) 0.11948(14) 0.08995(14) 0.0166(4) Uani 1 1 d . . .
H5 H 0.4431 0.1205 0.0588 0.020 Uiso 1 1 calc R A .
C6 C 0.3364(2) 0.04737(14) 0.16275(14) 0.0170(4) Uani 1 1 d . A .
H6 H 0.4125 -0.0024 0.1805 0.020 Uiso 1 1 calc R . .
C7 C 0.2059(2) 0.04845(14) 0.21009(15) 0.0174(4) Uani 1 1 d . . .
C8 C 0.1896(3) -0.0240(2) 0.2994(2) 0.0143(6) Uani 0.748(4) 1 d P A 1
C10 C 0.3036(6) -0.0003(4) 0.3972(4) 0.0182(9) Uani 0.748(4) 1 d P A 1
H10A H 0.2867 0.0681 0.4198 0.027 Uiso 0.748(4) 1 calc PR A 1
H10B H 0.4080 -0.0064 0.3822 0.027 Uiso 0.748(4) 1 calc PR A 1
H10C H 0.2891 -0.0475 0.4519 0.027 Uiso 0.748(4) 1 calc PR A 1
O3 O 0.2172(2) -0.12152(13) 0.26948(14) 0.0171(5) Uani 0.748(4) 1 d P A 1
C9 C 0.1225(8) -0.1547(5) 0.1795(6) 0.0212(13) Uani 0.748(4) 1 d P A 1
H9A H 0.1496 -0.2237 0.1644 0.032 Uiso 0.748(4) 1 calc PR A 1
H9B H 0.1363 -0.1114 0.1215 0.032 Uiso 0.748(4) 1 calc PR A 1
H9C H 0.0157 -0.1523 0.1900 0.032 Uiso 0.748(4) 1 calc PR A 1
C8' C 0.1594(10) -0.0512(7) 0.2593(7) 0.0148(18) Uiso 0.252(4) 1 d P A 2
C9' C 0.3414(15) -0.0016(13) 0.4018(13) 0.017(4) Uiso 0.252(4) 1 d P A 2
H9'1 H 0.4268 -0.0280 0.4511 0.025 Uiso 0.252(4) 1 calc PR A 2
H9'2 H 0.2613 0.0225 0.4392 0.025 Uiso 0.252(4) 1 calc PR A 2
H9'3 H 0.3773 0.0539 0.3630 0.025 Uiso 0.252(4) 1 calc PR A 2
O3' O 0.2821(6) -0.0780(4) 0.3327(4) 0.0149(15) Uiso 0.252(4) 1 d P A 2
C10' C 0.107(3) -0.1415(17) 0.182(2) 0.020(5) Uiso 0.252(4) 1 d P A 2
H10D H 0.0203 -0.1203 0.1311 0.031 Uiso 0.252(4) 1 calc PR A 2
H10E H 0.0765 -0.1985 0.2216 0.031 Uiso 0.252(4) 1 calc PR A 2
H10F H 0.1919 -0.1614 0.1474 0.031 Uiso 0.252(4) 1 calc PR A 2
C11 C -0.0153(3) -0.08405(17) 0.38702(19) 0.0307(5) Uani 1 1 d . A .
H11A H -0.0111 -0.1522 0.3600 0.046 Uiso 1 1 calc R . .
H11B H -0.1203 -0.0684 0.3960 0.046 Uiso 1 1 calc R . .
H11C H 0.0520 -0.0790 0.4538 0.046 Uiso 1 1 calc R . .

loop_
_atom_site_aniso_label
_atom_site_aniso_U_11
_atom_site_aniso_U_22
_atom_site_aniso_U_33
_atom_site_aniso_U_23
_atom_site_aniso_U_13
_atom_site_aniso_U_12
Pd1 0.01052(7) 0.01444(7) 0.01297(7) -0.00007(5) 0.00365(5) 0.00131(5)
O1 0.0148(6) 0.0137(6) 0.0176(6) 0.0045(5) 0.0073(5) -0.0004(5)
Br1 0.01886(10) 0.02847(11) 0.02059(10) -0.01006(8) 0.00052(7) 0.00246(8)
Br2 0.01236(9) 0.02924(11) 0.02210(10) -0.00787(8) 0.00740(7) -0.00180(7)
Br3 0.01675(9) 0.01947(10) 0.01737(9) -0.00119(7) 0.00341(7) -0.00444(7)
C1 0.0215(10) 0.0189(9) 0.0192(9) 0.0039(7) 0.0024(7) 0.0087(8)
C2 0.0174(9) 0.0142(9) 0.0161(8) 0.0001(7) -0.0020(7) -0.0012(7)
O2 0.0265(8) 0.0269(8) 0.0293(8) 0.0142(6) 0.0023(6) 0.0030(6)
C3 0.0172(9) 0.0123(8) 0.0112(8) -0.0003(6) 0.0004(7) -0.0013(7)
N1 0.0142(7) 0.0129(7) 0.0140(7) 0.0018(6) 0.0045(6) 0.0010(6)
C4 0.0211(9) 0.0167(9) 0.0122(8) 0.0003(7) 0.0034(7) -0.0053(7)
C5 0.0139(8) 0.0209(9) 0.0164(9) -0.0037(7) 0.0064(7) -0.0041(7)
C6 0.0144(8) 0.0160(9) 0.0213(9) 0.0002(7) 0.0051(7) 0.0011(7)
C7 0.0151(9) 0.0156(9) 0.0227(9) 0.0051(7) 0.0067(7) 0.0021(7)
C8 0.0137(12) 0.0120(12) 0.0182(13) 0.0016(11) 0.0057(10) 0.0012(9)
C10 0.016(2) 0.0196(17) 0.0184(17) 0.0016(10) 0.0021(17) 0.0003(17)
O3 0.0186(10) 0.0119(9) 0.0203(10) -0.0001(7) 0.0017(7) 0.0007(7)
C9 0.017(2) 0.017(2) 0.029(2) -0.0021(18) 0.0022(15) 0.0025(17)
C11 0.0303(11) 0.0254(11) 0.0408(13) 0.0150(10) 0.0191(10) -0.0001(9)

loop_
_atom_type_symbol
_atom_type_description
_atom_type_scat_dispersion_real
_atom_type_scat_dispersion_imag
_atom_type_scat_source
C C 0.0033 0.0016 'International Tables Vol C Tables 4.2.6.8 and 6.1.1.4'
H H 0.0000 0.0000 'International Tables Vol C Tables 4.2.6.8 and 6.1.1.4'
N N 0.0061 0.0033 'International Tables Vol C Tables 4.2.6.8 and 6.1.1.4'
O O 0.0106 0.0060 'International Tables Vol C Tables 4.2.6.8 and 6.1.1.4'
Br Br -0.2901 2.4595 'International Tables Vol C Tables 4.2.6.8 and 6.1.1.4'
Pd Pd -0.9988 1.0072 'International Tables Vol C Tables 4.2.6.8 and 6.1.1.4'

loop_
_geom_angle_atom_site_label_1
_geom_angle_atom_site_label_2
_geom_angle_atom_site_label_3
_geom_angle
N1 Pd1 C1 85.12(7)
N1 Pd1 O1 74.35(5)
C1 Pd1 O1 159.42(6)
N1 Pd1 Br2 179.53(5)
C1 Pd1 Br2 95.00(6)
O1 Pd1 Br2 105.52(3)
N1 Pd1 Br1 89.03(4)
C1 Pd1 Br1 88.52(6)
O1 Pd1 Br1 89.75(3)
Br2 Pd1 Br1 90.521(10)
N1 Pd1 Br3 90.31(4)
C1 Pd1 Br3 89.73(6)
O1 Pd1 Br3 91.71(3)
Br2 Pd1 Br3 90.143(9)
Br1 Pd1 Br3 178.184(9)
C8 O1 C11 115.88(16)
C8 O1 C8' 25.7(3)
C11 O1 C8' 115.5(3)
C8 O1 Pd1 115.95(12)
C11 O1 Pd1 127.09(12)
C8' O1 Pd1 115.6(3)
C2 C1 Pd1 106.79(12)
O2 C2 C3 122.39(18)
O2 C2 C1 119.95(18)
C3 C2 C1 117.66(16)
N1 C3 C4 121.36(17)
N1 C3 C2 113.42(15)
C4 C3 C2 125.21(17)
C7 N1 C3 121.78(16)
C7 N1 Pd1 122.09(12)
C3 N1 Pd1 116.11(12)
C3 C4 C5 118.00(17)
C6 C5 C4 120.03(17)
C5 C6 C7 119.33(17)
N1 C7 C6 119.44(17)
N1 C7 C8 119.30(16)
C6 C7 C8 120.97(17)
N1 C7 C8' 119.1(3)
C6 C7 C8' 117.8(3)
C8 C7 C8' 24.5(3)
O3 C8 O1 110.1(2)
O3 C8 C10 107.8(3)
O1 C8 C10 112.3(3)
O3 C8 C7 109.3(2)
O1 C8 C7 105.29(17)
C10 C8 C7 112.0(3)
C8 O3 C9 115.0(3)
O3' C8' O1 107.7(6)
O3' C8' C7 106.2(6)
O1 C8' C7 100.8(5)
O3' C8' C10' 111.2(10)
O1 C8' C10' 113.1(10)
C7 C8' C10' 117.0(11)
C8' O3' C9' 115.6(8)

loop_
_geom_bond_atom_site_label_1
_geom_bond_atom_site_label_2
_geom_bond_distance
Pd1 N1 2.0207(15)
Pd1 C1 2.0319(19)
Pd1 O1 2.2833(13)
Pd1 Br2 2.4045(3)
Pd1 Br1 2.4367(3)
Pd1 Br3 2.4561(3)
O1 C8 1.436(3)
O1 C11 1.438(2)
O1 C8' 1.513(8)
C1 C2 1.517(3)
C2 O2 1.201(2)
C2 C3 1.493(3)
C3 N1 1.347(2)
C3 C4 1.375(3)
N1 C7 1.331(2)
C4 C5 1.393(3)
C5 C6 1.382(3)
C6 C7 1.399(2)
C7 C8 1.545(3)
C7 C8' 1.563(8)
C8 O3 1.393(3)
C8 C10 1.534(6)
O3 C9 1.407(8)
C8' O3' 1.380(10)
C8' C10' 1.59(3)
C9' O3' 1.410(17)
